data_7204915
loop_
_publ_author_name
'Abe, Yutaka'
'Fujiwara, Masami'
'Ohbu, Kazuo'
'Harata, Kazuaki'

_publ_section_title
;
 Crystal structures of glycolipids with odd and even numbered alkyl chains
;
_journal_issue 2
_journal_name_full 'Journal of the Chemical Society, Perkin Transactions 2'
_journal_page_first 341
_journal_paper_doi 10.1039/a905624f
_journal_year 2000
_chemical_formula_moiety 'C16 H30 O7'
_chemical_formula_sum 'C16 H30 O7'
_chemical_formula_weight 334.40
_chemical_melting_point 76.0
_chemical_name_systematic
; 
 methyl 6-O-nonanoyl-beta-D-glucopyranoside   
;
_space_group_IT_number 4
_symmetry_cell_setting monoclinic
_symmetry_space_group_name_Hall 'P 2yb'
_symmetry_space_group_name_H-M 'P 1 21 1'
_atom_sites_solution_hydrogens geom
_atom_sites_solution_primary direct
_atom_sites_solution_secondary difmap
_audit_creation_date 99_06_01
_audit_creation_method SHELXL
_cell_angle_alpha 90.00
_cell_angle_beta 100.01(1)
_cell_angle_gamma 90.00
_cell_formula_units_Z 2
_cell_length_a 7.922(1)
_cell_length_b 7.450(1)
_cell_length_c 15.815(1)
_cell_measurement_reflns_used 8635
_cell_measurement_temperature 293(2)
_cell_measurement_theta_max 26.36
_cell_measurement_theta_min 1.31
_cell_volume 919.18(18)
_computing_cell_refinement 'Bruker SAINT'
_computing_data_collection 'Bruker SAINT'
_computing_data_reduction 'Bruker SAINT'
_computing_molecular_graphics 'Bruker SHELXTL'
_computing_publication_material 'Bruker SHELXTL'
_computing_structure_refinement 'SHELXL-93 (Sheldrick, 1993)'
_computing_structure_solution 'SHELXS-86 (Sheldrick, 1990)'
_diffrn_ambient_temperature 293(2)
_diffrn_measurement_device 'Bruker SAMRT'
_diffrn_measurement_method '\w scans'
_diffrn_radiation_monochromator graphite
_diffrn_radiation_source 'fine-focus rotating anode'
_diffrn_radiation_type MoK\a
_diffrn_radiation_wavelength 0.71073
_diffrn_reflns_av_R_equivalents 0.0225
_diffrn_reflns_av_sigmaI/netI 0.0496
_diffrn_reflns_limit_h_max 9
_diffrn_reflns_limit_h_min -9
_diffrn_reflns_limit_k_max 9
_diffrn_reflns_limit_k_min -9
_diffrn_reflns_limit_l_max 19
_diffrn_reflns_limit_l_min -14
_diffrn_reflns_number 5034
_diffrn_reflns_theta_max 26.36
_diffrn_reflns_theta_min 1.31
_diffrn_standards_decay_% -0.3
_diffrn_standards_number 50
_exptl_absorpt_coefficient_mu 0.094
_exptl_absorpt_correction_T_max 1.00
_exptl_absorpt_correction_T_min 0.78
_exptl_absorpt_correction_type empirical
_exptl_crystal_colour clear
_exptl_crystal_density_diffrn 1.208
_exptl_crystal_description plate
_exptl_crystal_F_000 364
_exptl_crystal_size_max 0.3
_exptl_crystal_size_mid 0.2
_exptl_crystal_size_min 0.1
_refine_diff_density_max 0.175
_refine_diff_density_min -0.177
_refine_diff_density_rms 0.047
_refine_ls_abs_structure_details 'Flack H D (1983), Acta Cryst. A39, 876-881'
_refine_ls_abs_structure_Flack 1.20(143)
_refine_ls_extinction_coef 0.0214(44)
_refine_ls_extinction_expression Fc^*^=kFc[1+0.001xFc^2^\l^3^/sin(2\q)]^-1/4^
_refine_ls_extinction_method SHELXL
_refine_ls_goodness_of_fit_all 1.064
_refine_ls_goodness_of_fit_obs 1.111
_refine_ls_hydrogen_treatment noref
_refine_ls_matrix_type full
_refine_ls_number_parameters 322
_refine_ls_number_reflns 3268
_refine_ls_number_restraints 25
_refine_ls_restrained_S_all 1.206
_refine_ls_restrained_S_obs 1.154
_refine_ls_R_factor_all 0.0776
_refine_ls_R_factor_obs 0.0500
_refine_ls_shift/esd_max 0.000
_refine_ls_shift/esd_mean 0.000
_refine_ls_structure_factor_coef Fsqd
_refine_ls_weighting_details 'w=1/[\s^2^(Fo^2^)+(0.0538P)^2^+0.0401P] where P=(Fo^2^+2Fc^2^)/3'
_refine_ls_weighting_scheme calc
_refine_ls_wR_factor_all 0.1322
_refine_ls_wR_factor_obs 0.1054
_reflns_number_observed 2419
_reflns_number_total 3269
_reflns_observed_criterion >2sigma(I)
_cod_data_source_file a905624f.txt
_cod_data_source_block 19
_cod_depositor_comments
;
The following automatic conversions were performed:
'_symmetry_cell_setting' value 'Monoclinic' changed to 'monoclinic'
according to '/home/saulius/struct/CIF-dictionaries/cif_core.dic'
dictionary named 'cif_core.dic' version 2.4.1 from 2010-06-29.

Automatic conversion script
Id: cif_fix_enum 1527 2010-12-29 10:47:43Z saulius 

The following automatic conversions were performed:

'_refine_ls_weighting_scheme' value 'calc
w=1/[\s^2^(Fo^2^)+(0.0538P)^2^+0.0401P] where P=(Fo^2^+2Fc^2^)/3' was
changed to 'calc'. New tag '_refine_ls_weighting_details' was
created. The value of the new tag was set to
'w=1/[\s^2^(Fo^2^)+(0.0538P)^2^+0.0401P] where P=(Fo^2^+2Fc^2^)/3'.

Automatic conversion script
Id: cif_fix_values 3143 2015-03-26 13:38:13Z robertas 
;
_cod_original_cell_volume 919.0(1)
_cod_original_sg_symbol_H-M P2(1)
_cod_database_code 7204915

loop_
_symmetry_equiv_pos_as_xyz
'x, y, z'
'-x, y+1/2, -z'

loop_
_atom_site_aniso_label
_atom_site_aniso_U_11
_atom_site_aniso_U_22
_atom_site_aniso_U_33
_atom_site_aniso_U_23
_atom_site_aniso_U_13
_atom_site_aniso_U_12
C1 0.0301(12) 0.0381(15) 0.0507(15) -0.0012(12) 0.0105(11) 0.0008(11)
C2 0.0299(12) 0.039(2) 0.0500(14) -0.0039(12) 0.0104(11) -0.0002(11)
C3 0.0266(11) 0.0467(14) 0.0492(15) 0.0032(12) 0.0072(11) 0.0013(11)
C4 0.0342(13) 0.0445(15) 0.0469(15) 0.0021(12) 0.0113(11) 0.0073(11)
C5 0.0428(15) 0.0466(15) 0.053(2) -0.0067(13) 0.0058(12) 0.0081(12)
C7 0.0360(14) 0.067(2) 0.067(2) -0.006(2) -0.0034(13) 0.0090(14)
O1 0.0288(8) 0.0556(11) 0.0569(11) -0.0055(9) 0.0073(8) 0.0057(8)
O2 0.0332(10) 0.0459(11) 0.0830(14) -0.0178(10) 0.0152(9) -0.0040(8)
O3 0.0309(9) 0.0564(11) 0.0685(12) -0.0086(10) 0.0027(8) 0.0085(8)
O4 0.0511(12) 0.0674(13) 0.0669(12) -0.0038(11) 0.0202(10) 0.0209(11)
O5 0.0349(9) 0.0422(9) 0.0596(11) -0.0065(9) 0.0021(8) 0.0009(8)
C6A 0.065(7) 0.076(8) 0.064(9) -0.022(6) -0.002(6) 0.018(6)
C8A 0.081(11) 0.054(8) 0.112(11) 0.006(6) 0.037(9) -0.018(7)
C9A 0.080(7) 0.099(7) 0.081(7) 0.009(6) 0.007(6) -0.011(6)
C10A 0.069(7) 0.077(7) 0.094(8) -0.006(6) 0.018(7) -0.014(5)
C11A 0.090(9) 0.077(7) 0.075(7) 0.003(6) 0.026(7) -0.009(6)
C12A 0.086(8) 0.068(6) 0.093(7) 0.003(5) 0.024(7) 0.002(5)
C13A 0.093(9) 0.072(7) 0.073(7) 0.003(5) 0.024(7) 0.003(6)
C14A 0.083(8) 0.072(6) 0.062(6) 0.001(5) 0.023(6) 0.004(5)
C15A 0.093(8) 0.082(6) 0.055(5) 0.003(5) 0.015(6) 0.016(6)
C16A 0.081(9) 0.136(14) 0.086(9) -0.013(8) 0.019(7) -0.012(8)
O6A 0.068(4) 0.094(5) 0.054(4) -0.023(4) -0.002(3) -0.005(3)
O7A 0.077(5) 0.123(6) 0.145(6) 0.055(5) -0.003(4) -0.008(4)
C6B 0.048(4) 0.058(5) 0.049(5) -0.023(3) -0.002(4) 0.011(3)
C8B 0.047(5) 0.047(7) 0.048(5) -0.009(3) 0.002(4) -0.008(4)
C9B 0.047(4) 0.096(5) 0.063(4) 0.000(4) 0.002(3) -0.013(4)
C10B 0.048(5) 0.081(6) 0.070(5) 0.006(4) 0.000(4) -0.011(4)
C11B 0.049(4) 0.078(5) 0.061(5) -0.001(4) -0.003(4) -0.011(4)
C12B 0.069(5) 0.074(5) 0.067(4) 0.006(4) -0.002(4) -0.012(4)
C13B 0.063(5) 0.090(6) 0.059(5) 0.003(4) -0.002(4) -0.003(4)
C14B 0.075(6) 0.091(6) 0.054(4) 0.012(4) 0.004(4) 0.002(4)
C15B 0.079(6) 0.112(7) 0.065(5) 0.006(5) -0.005(4) -0.004(5)
C16B 0.059(6) 0.129(11) 0.085(7) -0.029(7) 0.011(5) 0.003(6)
O6B 0.053(3) 0.052(2) 0.058(2) -0.004(2) 0.000(2) -0.012(2)
O7B 0.061(3) 0.122(4) 0.065(3) 0.010(3) 0.006(3) -0.021(3)

loop_
_atom_site_label
_atom_site_type_symbol
_atom_site_fract_x
_atom_site_fract_y
_atom_site_fract_z
_atom_site_U_iso_or_equiv
_atom_site_thermal_displace_type
_atom_site_occupancy
_atom_site_calc_flag
_atom_site_refinement_flags
_atom_site_disorder_group
C1 C -0.4707(3) -0.1902(3) -0.5972(2) 0.0392(6) Uani 1 d . .
H1A H -0.4463(3) -0.1222(3) -0.6468(2) 0.047 Uiso 1 calc R .
C2 C -0.3168(3) -0.1841(3) -0.5254(2) 0.0392(6) Uani 1 d . .
H2A H -0.3435(3) -0.2481(3) -0.4752(2) 0.047 Uiso 1 calc R .
C3 C -0.1661(3) -0.2744(4) -0.5559(2) 0.0408(6) Uani 1 d . .
H3A H -0.1279(3) -0.1968(4) -0.5989(2) 0.049 Uiso 1 calc R .
C4 C -0.2108(3) -0.4571(3) -0.5964(2) 0.0414(6) Uani 1 d . .
H4A H -0.2238(3) -0.5432(3) -0.5511(2) 0.050 Uiso 1 calc R .
C5 C -0.3768(3) -0.4508(3) -0.6612(2) 0.0478(7) Uani 1 d D .
H5A H -0.3564(3) -0.3663(3) -0.7058(2) 0.057 Uiso 1 calc R 1
C7 C -0.7581(3) -0.0975(4) -0.6379(2) 0.0584(8) Uani 1 d . .
H7A H -0.8526(3) -0.0478(4) -0.6151(2) 0.088 Uiso 1 calc R .
H7B H -0.7901(3) -0.2124(4) -0.6632(2) 0.088 Uiso 1 calc R .
H7C H -0.7279(3) -0.0183(4) -0.6808(2) 0.088 Uiso 1 calc R .
O1 O -0.6131(2) -0.1188(2) -0.56957(11) 0.0472(5) Uani 1 d . .
O2 O -0.2709(2) -0.0030(2) -0.50231(13) 0.0534(5) Uani 1 d . .
H2 H -0.3318(30) 0.0359(14) -0.4581(14) 0.080 Uiso 1 calc R .
O3 O -0.0290(2) -0.2898(3) -0.48415(13) 0.0526(5) Uani 1 d . .
H3 H 0.0537(22) -0.3749(33) -0.4973(8) 0.079 Uiso 1 calc R .
O4 O -0.0772(2) -0.5171(3) -0.63932(13) 0.0606(6) Uani 1 d . .
H4 H -0.0152(29) -0.6127(33) -0.6071(12) 0.091 Uiso 1 calc R .
O5 O -0.5100(2) -0.3716(2) -0.62156(11) 0.0463(5) Uani 1 d . .
C6A C -0.4267(20) -0.6267(14) -0.7069(8) 0.070(5) Uani 0.449(5) d PD 1
H6A1 H -0.3269(20) -0.6848(14) -0.7225(8) 0.084 Uiso 0.449(5) calc PR 1
H6A2 H -0.4778(20) -0.7072(14) -0.6703(8) 0.084 Uiso 0.449(5) calc PR 1
C8A C -0.7133(16) -0.6253(32) -0.7854(12) 0.080(6) Uani 0.449(5) d PD 1
C9A C -0.8221(12) -0.5442(16) -0.8622(7) 0.088(3) Uani 0.449(5) d PD 1
H9A1 H -0.7668(12) -0.5640(16) -0.9115(7) 0.105 Uiso 0.449(5) calc PR 1
H9A2 H -0.8269(12) -0.4155(16) -0.8534(7) 0.105 Uiso 0.449(5) calc PR 1
C10A C -1.0029(12) -0.6145(15) -0.8830(8) 0.080(3) Uani 0.449(5) d PD 1
H10A H -0.9994(12) -0.7443(15) -0.8873(8) 0.096 Uiso 0.449(5) calc PR 1
H10B H -1.0626(12) -0.5847(15) -0.8363(8) 0.096 Uiso 0.449(5) calc PR 1
C11A C -1.0989(13) -0.5420(17) -0.9629(7) 0.079(3) Uani 0.449(5) d PD 1
H11A H -1.0365(13) -0.5682(17) -1.0091(7) 0.095 Uiso 0.449(5) calc PR 1
H11B H -1.1049(13) -0.4125(17) -0.9577(7) 0.095 Uiso 0.449(5) calc PR 1
C12A C -1.2803(12) -0.6153(14) -0.9871(7) 0.081(3) Uani 0.449(5) d PD 1
H12A H -1.2737(12) -0.7445(14) -0.9937(7) 0.098 Uiso 0.449(5) calc PR 1
H12B H -1.3411(12) -0.5923(14) -0.9401(7) 0.098 Uiso 0.449(5) calc PR 1
C13A C -1.3842(12) -0.5380(15) -1.0688(7) 0.078(3) Uani 0.449(5) d PD 1
H13A H -1.3889(12) -0.4086(15) -1.0629(7) 0.094 Uiso 0.449(5) calc PR 1
H13B H -1.3252(12) -0.5638(15) -1.1162(7) 0.094 Uiso 0.449(5) calc PR 1
C14A C -1.5650(11) -0.6092(13) -1.0904(6) 0.071(3) Uani 0.449(5) d PD 1
H14A H -1.6212(11) -0.5907(13) -1.0413(6) 0.085 Uiso 0.449(5) calc PR 1
H14B H -1.5598(11) -0.7376(13) -1.0999(6) 0.085 Uiso 0.449(5) calc PR 1
C15A C -1.6737(12) -0.5249(15) -1.1683(5) 0.076(3) Uani 0.449(5) d PD 1
H15A H -1.6182(12) -0.5444(15) -1.2176(5) 0.092 Uiso 0.449(5) calc PR 1
H15B H -1.6783(12) -0.3964(15) -1.1591(5) 0.092 Uiso 0.449(5) calc PR 1
C16A C -1.8578(17) -0.5969(31) -1.1895(12) 0.101(5) Uani 0.449(5) d PD 1
H16A H -1.9179(17) -0.5368(31) -1.2395(12) 0.151 Uiso 0.449(5) calc PR 1
H16B H -1.9154(17) -0.5753(31) -1.1418(12) 0.151 Uiso 0.449(5) calc PR 1
H16C H -1.8552(17) -0.7235(31) -1.2004(12) 0.151 Uiso 0.449(5) calc PR 1
O6A O -0.5493(8) -0.5819(9) -0.7831(4) 0.074(2) Uani 0.449(5) d PD 1
O7A O -0.7609(9) -0.6902(10) -0.7235(5) 0.117(3) Uani 0.449(5) d P 1
C6B C -0.4406(12) -0.6415(11) -0.6814(9) 0.053(3) Uani 0.550(5) d PD 2
H6B1 H -0.3748(12) -0.6930(11) -0.7217(9) 0.063 Uiso 0.550(5) calc PR 2
H6B2 H -0.4156(12) -0.7114(11) -0.6289(9) 0.063 Uiso 0.550(5) calc PR 2
C8B C -0.6806(12) -0.5897(19) -0.7936(6) 0.048(2) Uani 0.550(5) d PD 2
C9B C -0.8695(8) -0.6232(11) -0.8199(4) 0.069(2) Uani 0.550(5) d PD 2
H9B1 H -0.9282(8) -0.5712(11) -0.7767(4) 0.083 Uiso 0.550(5) calc PR 2
H9B2 H -0.8890(8) -0.7517(11) -0.8200(4) 0.083 Uiso 0.550(5) calc PR 2
C10B C -0.9493(9) -0.5497(12) -0.9061(5) 0.068(2) Uani 0.550(5) d PD 2
H10C H -0.8853(9) -0.5924(12) -0.9491(5) 0.081 Uiso 0.550(5) calc PR 2
H10D H -0.9420(9) -0.4197(12) -0.9047(5) 0.081 Uiso 0.550(5) calc PR 2
C11B C -1.1369(8) -0.6054(11) -0.9317(5) 0.064(2) Uani 0.550(5) d PD 2
H11C H -1.1419(8) -0.7355(11) -0.9323(5) 0.077 Uiso 0.550(5) calc PR 2
H11D H -1.1982(8) -0.5645(11) -0.8873(5) 0.077 Uiso 0.550(5) calc PR 2
C12B C -1.2317(9) -0.5381(12) -1.0171(4) 0.072(2) Uani 0.550(5) d PD 2
H12C H -1.1710(9) -0.5768(12) -1.0621(4) 0.086 Uiso 0.550(5) calc PR 2
H12D H -1.2319(9) -0.4079(12) -1.0166(4) 0.086 Uiso 0.550(5) calc PR 2
C13B C -1.4152(9) -0.6044(13) -1.0377(5) 0.072(2) Uani 0.550(5) d PD 2
H13C H -1.4732(9) -0.5689(13) -0.9912(5) 0.087 Uiso 0.550(5) calc PR 2
H13D H -1.4131(9) -0.7346(13) -1.0388(5) 0.087 Uiso 0.550(5) calc PR 2
C14B C -1.5220(9) -0.5395(12) -1.1216(5) 0.074(2) Uani 0.550(5) d PD 2
H14C H -1.5255(9) -0.4093(12) -1.1220(5) 0.089 Uiso 0.550(5) calc PR 2
H14D H -1.4689(9) -0.5783(12) -1.1694(5) 0.089 Uiso 0.550(5) calc PR 2
C15B C -1.7038(9) -0.6128(14) -1.1327(5) 0.087(2) Uani 0.550(5) d PD 2
H15C H -1.6999(9) -0.7426(14) -1.1368(5) 0.105 Uiso 0.550(5) calc PR 2
H15D H -1.7523(9) -0.5829(14) -1.0823(5) 0.105 Uiso 0.550(5) calc PR 2
C16B C -1.8197(15) -0.5395(22) -1.2119(7) 0.091(4) Uani 0.550(5) d PD 2
H16D H -1.9323(15) -0.5900(22) -1.2157(7) 0.136 Uiso 0.550(5) calc PR 2
H16E H -1.7738(15) -0.5710(22) -1.2622(7) 0.136 Uiso 0.550(5) calc PR 2
H16F H -1.8263(15) -0.4112(22) -1.2077(7) 0.136 Uiso 0.550(5) calc PR 2
O6B O -0.6214(5) -0.6635(5) -0.7167(2) 0.0558(12) Uani 0.550(5) d PD 2
O7B O -0.5883(7) -0.5214(8) -0.8376(4) 0.083(2) Uani 0.550(5) d P 2

loop_
_atom_type_symbol
_atom_type_description
_atom_type_scat_dispersion_real
_atom_type_scat_dispersion_imag
_atom_type_scat_source
C C 0.0033 0.0016 'International Tables Vol C Tables 4.2.6.8 and 6.1.1.4'
H H 0.0000 0.0000 'International Tables Vol C Tables 4.2.6.8 and 6.1.1.4'
O O 0.0106 0.0060 'International Tables Vol C Tables 4.2.6.8 and 6.1.1.4'

loop_
_geom_angle_atom_site_label_1
_geom_angle_atom_site_label_2
_geom_angle_atom_site_label_3
_geom_angle
_geom_angle_site_symmetry_1
_geom_angle_site_symmetry_3
_geom_angle_publ_flag
O1 C1 O5 107.3(2) . . no
O1 C1 C2 110.2(2) . . no
O5 C1 C2 109.9(2) . . no
O2 C2 C1 110.8(2) . . no
O2 C2 C3 108.7(2) . . no
C1 C2 C3 108.8(2) . . no
O3 C3 C4 110.6(2) . . no
O3 C3 C2 108.2(2) . . no
C4 C3 C2 113.1(2) . . no
O4 C4 C3 110.1(2) . . no
O4 C4 C5 108.4(2) . . no
C3 C4 C5 111.5(2) . . no
O5 C5 C6A 114.2(7) . . no
O5 C5 C4 109.4(2) . . no
C6A C5 C4 114.7(5) . . no
O5 C5 C6B 103.4(5) . . no
C4 C5 C6B 109.2(4) . . no
C1 O1 C7 113.1(2) . . no
C1 O5 C5 111.3(2) . . no
O6A C6A C5 106.2(7) . . no
O7A C8A O6A 120.9(12) . . no
O7A C8A C9A 127.2(11) . . no
O6A C8A C9A 110.3(10) . . no
C8A C9A C10A 115.5(10) . . no
C11A C10A C9A 113.1(11) . . no
C10A C11A C12A 114.3(10) . . no
C13A C12A C11A 115.2(10) . . no
C14A C13A C12A 114.4(9) . . no
C13A C14A C15A 115.0(10) . . no
C14A C15A C16A 114.7(13) . . no
C8A O6A C6A 118.5(12) . . no
O6B C6B C5 117.1(7) . . no
O7B C8B O6B 122.9(8) . . no
O7B C8B C9B 125.9(7) . . no
O6B C8B C9B 110.9(8) . . no
C8B C9B C10B 115.6(7) . . no
C9B C10B C11B 112.2(7) . . no
C12B C11B C10B 117.1(7) . . no
C11B C12B C13B 113.1(7) . . no
C12B C13B C14B 116.8(8) . . no
C15B C14B C13B 110.9(8) . . no
C16B C15B C14B 113.0(9) . . no
C8B O6B C6B 117.9(8) . . no

loop_
_geom_bond_atom_site_label_1
_geom_bond_atom_site_label_2
_geom_bond_distance
_geom_bond_site_symmetry_2
_geom_bond_publ_flag
C1 O1 1.385(3) . no
C1 O5 1.425(3) . no
C1 C2 1.516(3) . no
C2 O2 1.428(3) . no
C2 C3 1.520(3) . no
C3 O3 1.433(3) . no
C3 C4 1.519(3) . no
C4 O4 1.425(3) . no
C4 C5 1.520(3) . no
C5 O5 1.444(3) . no
C5 C6A 1.516(9) . no
C5 C6B 1.523(8) . no
C7 O1 1.442(3) . no
C6A O6A 1.449(9) . no
C8A O7A 1.21(2) . no
C8A O6A 1.333(10) . no
C8A C9A 1.490(10) . no
C9A C10A 1.507(8) . no
C10A C11A 1.460(15) . no
C11A C12A 1.523(9) . no
C12A C13A 1.519(9) . no
C13A C14A 1.510(9) . no
C14A C15A 1.512(8) . no
C15A C16A 1.535(9) . no
C6B O6B 1.453(8) . no
C8B O7B 1.206(11) . no
C8B O6B 1.343(8) . no
C8B C9B 1.502(8) . no
C9B C10B 1.504(7) . no
C10B C11B 1.528(8) . no
C11B C12B 1.512(7) . no
C12B C13B 1.516(8) . no
C13B C14B 1.523(8) . no
C14B C15B 1.521(8) . no
C15B C16B 1.520(9) . no

loop_
_geom_torsion_atom_site_label_1
_geom_torsion_atom_site_label_2
_geom_torsion_atom_site_label_3
_geom_torsion_atom_site_label_4
_geom_torsion
_geom_torsion_site_symmetry_1
_geom_torsion_site_symmetry_2
_geom_torsion_site_symmetry_3
_geom_torsion_site_symmetry_4
_geom_torsion_publ_flag
O1 C1 C2 O2 -64.3(2) . . . . no
O5 C1 C2 O2 177.7(2) . . . . no
O1 C1 C2 C3 176.3(2) . . . . no
O5 C1 C2 C3 58.2(2) . . . . no
O2 C2 C3 O3 67.0(3) . . . . no
C1 C2 C3 O3 -172.2(2) . . . . no
O2 C2 C3 C4 -170.2(2) . . . . no
C1 C2 C3 C4 -49.4(3) . . . . no
O3 C3 C4 O4 -70.6(3) . . . . no
C2 C3 C4 O4 167.9(2) . . . . no
O3 C3 C4 C5 169.0(2) . . . . no
C2 C3 C4 C5 47.5(3) . . . . no
O4 C4 C5 O5 -173.7(2) . . . . no
C3 C4 C5 O5 -52.3(3) . . . . no
O4 C4 C5 C6A 56.4(8) . . . . no
C3 C4 C5 C6A 177.8(8) . . . . no
O4 C4 C5 C6B 73.9(6) . . . . no
C3 C4 C5 C6B -164.8(6) . . . . no
O5 C1 O1 C7 -68.4(3) . . . . no
C2 C1 O1 C7 171.9(2) . . . . no
O1 C1 O5 C5 173.0(2) . . . . no
C2 C1 O5 C5 -67.2(2) . . . . no
C6A C5 O5 C1 -166.6(5) . . . . no
C4 C5 O5 C1 63.2(2) . . . . no
C6B C5 O5 C1 179.5(5) . . . . no
O5 C5 C6A O6A 71.1(12) . . . . yes
C4 C5 C6A O6A -161.4(8) . . . . yes
C6B C5 C6A O6A 123.9(36) . . . . no
O7A C8A C9A C10A -27.1(31) . . . . no
O6A C8A C9A C10A 167.3(14) . . . . no
C8A C9A C10A C11A -175.0(14) . . . . no
C9A C10A C11A C12A 178.1(9) . . . . no
C10A C11A C12A C13A 178.4(9) . . . . no
C11A C12A C13A C14A -178.6(9) . . . . no
C12A C13A C14A C15A 176.2(8) . . . . no
C13A C14A C15A C16A -179.5(12) . . . . no
O7A C8A O6A C6A 4.6(30) . . . . no
C9A C8A O6A C6A 171.3(12) . . . . yes
C5 C6A O6A C8A -108.1(17) . . . . yes
O5 C5 C6B O6B 42.5(10) . . . . yes
C6A C5 C6B O6B -89.1(28) . . . . no
C4 C5 C6B O6B 158.9(8) . . . . yes
O7B C8B C9B C10B -5.3(18) . . . . no
O6B C8B C9B C10B -178.8(8) . . . . yes
C8B C9B C10B C11B 174.3(9) . . . . no
C9B C10B C11B C12B 179.5(7) . . . . no
C10B C11B C12B C13B 178.5(7) . . . . no
C11B C12B C13B C14B 178.5(7) . . . . no
C12B C13B C14B C15B -178.6(7) . . . . no
C13B C14B C15B C16B 175.2(9) . . . . no
O7B C8B O6B C6B 7.0(17) . . . . no
C9B C8B O6B C6B -179.3(8) . . . . no
C5 C6B O6B C8B 63.3(13) . . . . yes
